data_5000089
loop_
_publ_author_name
'Fanfani, L.'
'Nunzi, A.'
'Zanazzi, P. F.'
'Zanzari, A. R.'

_publ_section_title
;
 The copiapite problem: The crystal structure of a ferrian copiapite
;
_journal_name_full 'American Mineralogist'
_journal_page_first 314
_journal_page_last 322
_journal_volume 58
_journal_year 1973
_chemical_name_mineral 'Copiapite ferrian'
_chemical_name_systematic 'Iron sulfate(VI) hydroxide hydrate *'
_space_group_IT_number 2
_symmetry_cell_setting triclinic
_symmetry_Int_Tables_number 2
_symmetry_space_group_name_Hall '-P 1'
_symmetry_space_group_name_H-M 'P -1'
_cell_angle_alpha 93.67(25)
_cell_angle_beta 102.05(42)
_cell_angle_gamma 99.27(25)
_cell_formula_units_Z 1
_cell_length_a 7.390(8)
_cell_length_b 18.213(10)
_cell_length_c 7.290(8)
_cell_volume 942.2
_exptl_crystal_density_meas 2.12(4)
_cod_database_code 5000089

loop_
_symmetry_equiv_pos_as_xyz
x,y,z
-x,-y,-z

loop_
_atom_site_label
_atom_site_type_symbol
_atom_site_symmetry_multiplicity
_atom_site_Wyckoff_symbol
_atom_site_fract_x
_atom_site_fract_y
_atom_site_fract_z
_atom_site_occupancy
_atom_site_attached_hydrogens
_atom_site_calc_flag
Fe1 Fe3+ 1 a 0. 0. 0. 0.69 0 d
Fe2 Fe3+ 2 i 0.7848(3) 0.3135(1) 0.5524(4) 1. 0 d
Fe3 Fe3+ 2 i 0.5990(3) 0.6718(1) 0.8058(4) 1. 0 d
S1 S6+ 2 i 0.8325(5) 0.7398(2) 0.2195(6) 1. 0 d
S2 S6+ 2 i 0.8170(5) 0.4175(2) 0.2188(6) 1. 0 d
S3 S6+ 2 i 0.6402(5) 0.1927(2) 0.1953(6) 1. 0 d
O1 O2- 2 i 0.7367(15) 0.6750(6) 0.0714(16) 1. 0 d
O2 O2- 2 i 0.6930(14) 0.7698(7) 0.2963(17) 1. 0 d
O3 O2- 2 i 0.0483(14) 0.2921(7) 0.6322(17) 1. 0 d
O4 O2- 2 i 0.0527(16) 0.2022(7) 0.8547(18) 1. 0 d
O5 O2- 2 i 0.6201(14) 0.3910(6) 0.1085(15) 1. 0 d
O6 O2- 2 i 0.8296(14) 0.4886(6) 0.3208(16) 1. 0 d
O7 O2- 2 i 0.8774(13) 0.3626(6) 0.3474(15) 1. 0 d
O8 O2- 2 i 0.9350(14) 0.4228(7) 0.0842(16) 1. 0 d
O9 O2- 2 i 0.5655(18) 0.1159(7) 0.1687(17) 1. 0 d
O10 O2- 2 i 0.5099(14) 0.7637(6) 0.8635(16) 1. 0 d
O11 O2- 2 i 0.7921(14) 0.2131(7) 0.0980(16) 1. 0 d
O12 O2- 2 i 0.7185(14) 0.2128(6) 0.4053(16) 1. 0 d
O13 O2- 2 i 0.4626(14) 0.6604(6) 0.5454(16) 1. 1 d
O14 O2- 2 i 0.6859(15) 0.2699(7) 0.7673(16) 1. 2 d
O15 O2- 2 i 0.8686(16) 0.4142(7) 0.7138(18) 1. 2 d
O16 O2- 2 i 0.2076(27) 0.9474(11) 0.0665(28) 1. 2 d
O17 O2- 2 i 0.6933(15) 0.5740(6) 0.7598(17) 1. 2 d
O18 O2- 2 i 0.0158(28) 0.9866(12) 0.7338(28) 1. 2 d
O19 O2- 2 i 0.8301(15) 0.7282(6) 0.7309(16) 1. 2 d
O20 O2- 2 i 0.1713(26) 0.0926(11) 0.0473(29) 1. 2 d
O21 O2- 2 i 0.7660(23) 0.9196(9) 0.4381(24) 1. 2 d
O22 O2- 2 i 0.5280(14) 0.5608(6) 0.2767(16) 1. 2 d
O23 O2- 2 i 0.6356(31) 0.0743(12) 0.5949(31) 1. 2 d
H1 H1+ 2 i -1. -1. -1. 21. 0 dum

loop_
_atom_type_symbol
_atom_type_oxidation_number
Fe3+ 3.000
S6+ 6.000
O2- -2.000
H1+ 1.000
